data_9005428
loop_
_publ_author_name
'Cappelletti, P.'
'Langella, A.'
'Cruciani, G.'

_publ_section_title
;
 Crystal-chemistry and synchrotron Rietveld refinement
 of two different clinoptilolites from volcanoclastites
 of North-Western Sardinia
 Sample: ZC16
;
_journal_name_full 'European Journal of Mineralogy'
_journal_page_first 1051
_journal_page_last 1060
_journal_volume 11
_journal_year 1999
_chemical_compound_source 'volcanoclastites of North-Western Sardinia'
_chemical_formula_sum 'Ca0.74 H11.526 K1.22 Na0.26 O50.12 Si18'
_chemical_name_mineral Clinoptilolite-Ca
_space_group_IT_number 12
_symmetry_space_group_name_Hall '-C 2y'
_symmetry_space_group_name_H-M 'C 1 2/m 1'
_cell_angle_alpha 90
_cell_angle_beta 116.243
_cell_angle_gamma 90
_cell_formula_units_Z 2
_cell_length_a 17.6589
_cell_length_b 17.9241
_cell_length_c 7.4034
_cell_volume 2101.789
_database_code_amcsd 0006813
_exptl_crystal_density_diffrn 2.216
_cod_original_cell_volume 2101.790
_cod_original_formula_sum 'Na.26 Ca.74 K1.22 Si18 O50.12 H11.526'
_cod_database_code 9005428

loop_
_space_group_symop_operation_xyz
x,y,z
1/2+x,1/2+y,z
x,-y,z
1/2+x,1/2-y,z
-x,y,-z
1/2-x,1/2+y,-z
-x,-y,-z
1/2-x,1/2-y,-z

loop_
_atom_site_label
_atom_site_fract_x
_atom_site_fract_y
_atom_site_fract_z
_atom_site_occupancy
_atom_site_U_iso_or_equiv
_atom_site_type_symbol
_atom_site_attached_hydrogens
Na1 0.15700 0.00000 0.59000 0.13000 0.04000 Na 0
Ca2 0.04300 0.50000 0.17900 0.37000 0.10000 Ca 0
K3 0.23400 0.50000 0.03800 0.61000 0.07000 K 0
Si1 0.17950 0.17130 0.09900 1.00000 0.01000 Si 0
Si2 0.21030 0.41190 0.50350 1.00000 0.02000 Si 0
Si3 0.20740 0.18920 0.70670 1.00000 0.02000 Si 0
Si4 0.06820 0.29930 0.41880 1.00000 0.01000 Si 0
Si5 0.00000 0.21700 0.00000 1.00000 0.01000 Si 0
O1 0.18720 0.50000 0.47260 1.00000 0.02000 O 0
O2 0.23670 0.12400 0.60810 1.00000 0.03000 O 0
O3 0.19170 0.15300 0.89160 1.00000 0.03000 O 0
O4 0.23490 0.10590 0.25350 1.00000 0.03000 O 0
O5 0.00000 0.32820 0.50000 1.00000 0.04000 O 0
O6 0.07990 0.15950 0.05690 1.00000 0.01000 O 0
O7 0.12750 0.23470 0.55410 1.00000 0.03000 O 0
O8 0.01680 0.27710 0.18180 1.00000 0.01000 O 0
O9 0.21390 0.25320 0.19270 1.00000 0.02000 O 0
O10 0.11690 0.37640 0.42140 1.00000 0.03000 O 0
Wat1 0.33500 0.00000 0.09200 0.38000 0.09000 O 2
Wat2 0.11800 0.00000 0.86400 0.44000 0.06000 O 2
Wat3 0.08200 0.40800 0.96400 1.05000 0.14000 O 2
Wat4 0.50000 0.00000 0.50000 1.00000 0.03000 O 2
Wat5 0.02700 0.10800 0.39600 0.51000 0.04000 O 2
Wat6 0.12500 0.00000 0.35700 0.37000 0.05000 O 2
Wat7 0.07200 0.00000 0.68300 0.69000 0.22000 O 2
Wat8 0.05500 0.00000 0.15400 0.93000 0.17000 O 2
Wat9 0.14900 0.00000 0.68200 0.73000 0.11000 O 2

loop_
_cod_changelog_entry_id
_cod_changelog_entry_author
_cod_changelog_entry_date
_cod_changelog_entry_text
1
;cod-tools version 3.8.0
Id: cif_guess_AMCSD_atom_types 9581 2023-05-17 12:35:41Z saulius
;
2023-05-21T08:52:52+03:00
;Derived atom types and hydrogen counts
from atom names that follow the AMCSD naming convention
(Wat == water, O-H == hydroxyl).
;

loop_
_cod_related_entry_id
_cod_related_entry_database
_cod_related_entry_code
1 AMCSD 0006813
